data_7039485
loop_
_publ_author_name
'She, Shixiong'
'Li, Yahong'
'Li, Wu'

_publ_section_title
;
 Two 3d-4f double helical chains including [Dy2M2]n (M = Ni(II) and
 Co(II)) cores exhibiting slow magnetic relaxation.
;
_journal_issue 26
_journal_name_full 'Dalton transactions (Cambridge, England : 2003)'
_journal_page_first 10830
_journal_page_last 10835
_journal_paper_doi 10.1039/c6dt00951d
_journal_volume 45
_journal_year 2016
_chemical_formula_moiety 'C60 H50 Co2 Dy2 N5 O22, C62 H51 Co2 Dy2 N5 O23, N O3,12(H2O),2(C2H5OH)'
_chemical_formula_sum 'C126 H137 Co4 Dy4 N11 O62'
_chemical_formula_weight 3683.18
_space_group_crystal_system tetragonal
_space_group_IT_number 80
_space_group_name_Hall 'I 4bw'
_space_group_name_H-M_alt 'I 41'
_symmetry_space_group_name_Hall 'I 4bw'
_symmetry_space_group_name_H-M 'I 41'
_atom_sites_solution_hydrogens mixed
_audit_creation_date 2016-06-03
_audit_creation_method
;
Olex2 1.2
(compiled 2016.02.19 svn.r3266 for OlexSys, GUI svn.r5155)
;
_audit_update_record
;
2016-06-03 deposited with the CCDC.
2016-06-06 downloaded from the CCDC.
;
_cell_angle_alpha 90
_cell_angle_beta 90
_cell_angle_gamma 90
_cell_formula_units_Z 8
_cell_length_a 26.2860(12)
_cell_length_b 26.2860(12)
_cell_length_c 44.3921(15)
_cell_measurement_reflns_used 9944
_cell_measurement_temperature 291(2)
_cell_measurement_theta_max 25.242
_cell_measurement_theta_min 0.9
_cell_volume 30673(2)
_computing_molecular_graphics 'Olex2 (Dolomanov et al., 2009)'
_computing_publication_material 'Olex2 (Dolomanov et al., 2009)'
_computing_structure_refinement 'ShelXL (Sheldrick, 2015)'
_diffrn_ambient_temperature 291.15
_diffrn_measured_fraction_theta_full 1.000
_diffrn_measured_fraction_theta_max 0.998
_diffrn_measurement_device_type MoK\a
_diffrn_radiation_type MoK\a
_diffrn_radiation_wavelength 0.71073
_diffrn_reflns_av_R_equivalents 0.0273
_diffrn_reflns_av_unetI/netI 0.0558
_diffrn_reflns_Laue_measured_fraction_full 1.000
_diffrn_reflns_Laue_measured_fraction_max 0.998
_diffrn_reflns_limit_h_max 31
_diffrn_reflns_limit_h_min -35
_diffrn_reflns_limit_k_max 35
_diffrn_reflns_limit_k_min -28
_diffrn_reflns_limit_l_max 59
_diffrn_reflns_limit_l_min -59
_diffrn_reflns_number 112866
_diffrn_reflns_point_group_measured_fraction_full 1.000
_diffrn_reflns_point_group_measured_fraction_max 0.998
_diffrn_reflns_theta_full 25.242
_diffrn_reflns_theta_max 28.308
_diffrn_reflns_theta_min 0.900
_exptl_absorpt_coefficient_mu 2.436
_exptl_absorpt_correction_T_max 0.614
_exptl_absorpt_correction_T_min 0.563
_exptl_absorpt_correction_type multi-scan
_exptl_crystal_colour red
_exptl_crystal_density_diffrn 1.595
_exptl_crystal_description block
_exptl_crystal_F_000 14704
_exptl_crystal_size_max 0.24
_exptl_crystal_size_mid 0.22
_exptl_crystal_size_min 0.2
_refine_diff_density_max 0.509
_refine_diff_density_min -0.301
_refine_diff_density_rms 0.055
_refine_ls_abs_structure_details
;
 Refined as an inversion twin.
;
_refine_ls_abs_structure_Flack 0.400(4)
_refine_ls_extinction_method none
_refine_ls_goodness_of_fit_ref 0.866
_refine_ls_hydrogen_treatment constr
_refine_ls_matrix_type full
_refine_ls_number_parameters 1753
_refine_ls_number_reflns 37997
_refine_ls_number_restraints 2131
_refine_ls_restrained_S_all 0.854
_refine_ls_R_factor_all 0.0348
_refine_ls_R_factor_gt 0.0222
_refine_ls_shift/su_max 0.009
_refine_ls_shift/su_mean 0.000
_refine_ls_structure_factor_coef Fsqd
_refine_ls_weighting_details 'w=1/[\s^2^(Fo^2^)+(0.0097P)^2^] where P=(Fo^2^+2Fc^2^)/3'
_refine_ls_weighting_scheme calc
_refine_ls_wR_factor_gt 0.0452
_refine_ls_wR_factor_ref 0.0467
_reflns_Friedel_coverage 0.975
_reflns_Friedel_fraction_full 1.000
_reflns_Friedel_fraction_max 0.998
_reflns_number_gt 29600
_reflns_number_total 37997
_reflns_threshold_expression 'I > 2\s(I)'
_cod_data_source_file c6dt00951d2.cif
_cod_data_source_block 2_sq_s
_cod_depositor_comments 'Adding full bibliography for 7039485--7039486.cif.'
_cod_original_cell_volume 30673(3)
_cod_database_code 7039485
_shelx_space_group_comment
;
The symmetry employed for this shelxl refinement is uniquely defined
by the following loop, which should always be used as a source of
symmetry information in preference to the above space-group names.
They are only intended as comments.
;
_shelx_estimated_absorpt_t_max 0.641
_shelx_estimated_absorpt_t_min 0.592
_olex2_refinement_description
;
1. Twinned data refinement
 Scales: 0.600(4) 0.400(4)
2. Fixed Uiso
 At 1.2 times of:
  All C(H) groups
 At 1.5 times of:
  All C(H,H,H) groups, All O(H,H) groups
3. Restrained distances
 O3-N1 \\sim O2-N1 \\sim O4-N1
 with sigma of 0.02
4. Rigid body (RIGU) restrains
 All non-hydrogen atoms
 with sigma for 1-2 distances of 0.004 and sigma for 1-3 distances of 0.004
5. Others
 Fixed Sof: O1(0.5) O5AA(0.5) O6AA(0.5) N1AA(0.5) N1(0.5) O2(0.5) O3(0.5)
 O4(0.5)
6.a Rotating group:
 O1W(H1WA,H1WB), O2W(H2WA,H2WB), O3W(H3WA,H3WB), O4W(H4WA,H4WB), O5W(H5WA,H5WB)
6.b Aromatic/amide H refined with riding coordinates:
 C5AA(H5AA), C6AA(H6AA), C5(H5), C8(H8), C10(H10), C0AA(H0AA), C12(H12),
 C13(H13), C18(H18), C19(H19), C20(H20), C23(H23), C25(H25), C26(H26), C27(H27),
  C28(H28), C33(H33), C34(H34), C35(H35), C38(H38), C40(H40), C41(H41),
 C42(H42), C43(H43), C48(H48), C49(H49), C50(H50), C53(H53), C55(H55), C56(H56),
  C57(H57), C58(H58), C63(H63), C64(H64), C65(H65), C68(H68), C70(H70),
 C71(H71), C72(H72), C73(H73), C78(H78), C79(H79), C80(H80), C83(H83), C85(H85),
  C86(H86), C87(H87), C88(H88), C93(H93), C94(H94), C95(H95), C98(H98),
 C100(H100), C101(H101), C102(H102), C103(H103), C108(H108), C109(H109),
 C110(H110), C113(H113), C115(H115), C116(H116), C117(H117), C118(H118)
6.c Idealised Me refined as rotating group:
 C3AA(H3AA,H3AB,H3AC), C16(H16A,H16B,H16C), C31(H31A,H31B,H31C), C1AA(H1AA,
 H1AB,H1AC), C61(H61A,H61B,H61C), C76(H76A,H76B,H76C), C91(H91A,H91B,H91C),
 C106(H10A,H10B,H10C), C122(H12A,H12B,H12C)
;
_shelx_shelxl_version_number 2014/7
_olex2_submission_special_instructions 'No special instructions were received'

loop_
_space_group_symop_operation_xyz
'x, y, z'
'-y, x+1/2, z+1/4'
'-x, -y, z'
'y, -x+1/2, z+1/4'
'x+1/2, y+1/2, z+1/2'
'-y+1/2, x+1, z+3/4'
'-x+1/2, -y+1/2, z+1/2'
'y+1/2, -x+1, z+3/4'

loop_
_atom_site_label
_atom_site_type_symbol
_atom_site_fract_x
_atom_site_fract_y
_atom_site_fract_z
_atom_site_U_iso_or_equiv
_atom_site_adp_type
_atom_site_occupancy
_atom_site_site_symmetry_order
_atom_site_calc_flag
_atom_site_refinement_flags_posn
_atom_site_refinement_flags_adp
_atom_site_refinement_flags_occupancy
Co1 Co 0.74043(2) -0.14423(2) 0.10961(2) 0.03488(14) Uani 1 1 d . U .
Co2 Co 0.66495(3) -0.27445(2) 0.01336(2) 0.03966(16) Uani 1 1 d . U .
Co3 Co 0.78725(3) 0.14003(3) 0.17292(2) 0.04077(16) Uani 1 1 d . U .
Co4 Co 0.67195(3) 0.24084(2) 0.07421(2) 0.03928(16) Uani 1 1 d . U .
Dy1 Dy 0.62613(2) -0.19835(2) 0.13515(2) 0.03902(6) Uani 1 1 d . U .
Dy2 Dy 0.68701(2) -0.16040(2) -0.02528(2) 0.03890(6) Uani 1 1 d . U .
Dy3 Dy 0.66204(2) 0.16534(2) 0.19568(2) 0.04195(6) Uani 1 1 d . U .
Dy4 Dy 0.72565(2) 0.13579(2) 0.03744(2) 0.03924(6) Uani 1 1 d . U .
C3AA C 0.6604(2) -0.3034(2) 0.18661(12) 0.0701(18) Uani 1 1 d . U .
H3AA H 0.6430 -0.3335 0.1799 0.105 Uiso 1 1 calc GR . .
H3AB H 0.6381 -0.2837 0.1991 0.105 Uiso 1 1 calc GR . .
H3AC H 0.6900 -0.3129 0.1979 0.105 Uiso 1 1 calc GR . .
C4AA C 0.7156(2) -0.2924(2) 0.14540(11) 0.0517(13) Uani 1 1 d . U .
C5AA C 0.7390(2) -0.3389(2) 0.14864(13) 0.0608(15) Uani 1 1 d . U .
H5AA H 0.7260 -0.3625 0.1622 0.073 Uiso 1 1 calc R . .
C6AA C 0.7817(2) -0.3507(2) 0.13179(14) 0.0702(17) Uani 1 1 d . U .
H6AA H 0.7968 -0.3825 0.1339 0.084 Uiso 1 1 calc R . .
C5 C 0.8021(2) -0.3156(2) 0.11180(13) 0.0656(16) Uani 1 1 d . U .
H5 H 0.8311 -0.3239 0.1008 0.079 Uiso 1 1 calc R . .
C6 C 0.7795(2) -0.2676(2) 0.10799(11) 0.0504(13) Uani 1 1 d . U .
C7 C 0.73526(19) -0.25541(19) 0.12465(10) 0.0423(12) Uani 1 1 d . U .
C8 C 0.8034(2) -0.2319(2) 0.08711(10) 0.0493(13) Uani 1 1 d . U .
H8 H 0.8303 -0.2441 0.0756 0.059 Uiso 1 1 calc R . .
C9 C 0.8166(2) -0.1553(2) 0.06099(10) 0.0474(12) Uani 1 1 d . U .
C10 C 0.8696(2) -0.1551(2) 0.05859(12) 0.0602(15) Uani 1 1 d . U .
H10 H 0.8888 -0.1768 0.0707 0.072 Uiso 1 1 calc R . .
C0AA C 0.8938(2) -0.1232(2) 0.03861(13) 0.0702(17) Uani 1 1 d . U .
H0AA H 0.9291 -0.1232 0.0372 0.084 Uiso 1 1 calc R . .
C12 C 0.8650(2) -0.0913(2) 0.02073(14) 0.0681(16) Uani 1 1 d . U .
H12 H 0.8809 -0.0689 0.0075 0.082 Uiso 1 1 calc R . .
C13 C 0.8140(2) -0.0924(2) 0.02234(11) 0.0561(14) Uani 1 1 d . U .
H13 H 0.7956 -0.0715 0.0094 0.067 Uiso 1 1 calc R . .
C14 C 0.78694(18) -0.12353(18) 0.04249(10) 0.0416(11) Uani 1 1 d . U .
C15 C 0.72951(18) -0.12355(17) 0.04300(9) 0.0364(11) Uani 1 1 d . U .
C16 C 0.5274(2) -0.1102(2) 0.15196(12) 0.0632(16) Uani 1 1 d . U .
H16A H 0.5284 -0.0842 0.1671 0.095 Uiso 1 1 calc GR . .
H16B H 0.5177 -0.1419 0.1610 0.095 Uiso 1 1 calc GR . .
H16C H 0.5030 -0.1012 0.1368 0.095 Uiso 1 1 calc GR . .
C17 C 0.60081(18) -0.0704(2) 0.13190(10) 0.0423(11) Uani 1 1 d . U .
C18 C 0.5780(2) -0.0245(2) 0.13142(11) 0.0510(13) Uani 1 1 d . U .
H18 H 0.5433 -0.0220 0.1351 0.061 Uiso 1 1 calc R . .
C19 C 0.6069(2) 0.0203(2) 0.12532(11) 0.0544(14) Uani 1 1 d . U .
H19 H 0.5918 0.0523 0.1256 0.065 Uiso 1 1 calc R . .
C20 C 0.6570(2) 0.01466(19) 0.11918(10) 0.0472(12) Uani 1 1 d . U .
H20 H 0.6759 0.0436 0.1148 0.057 Uiso 1 1 calc R . .
C21 C 0.68206(18) -0.03280(17) 0.11904(9) 0.0355(10) Uani 1 1 d . U .
C22 C 0.65330(17) -0.07616(18) 0.12592(9) 0.0354(10) Uani 1 1 d . U .
C23 C 0.73654(18) -0.03161(19) 0.11551(9) 0.0383(11) Uani 1 1 d . U .
H23 H 0.7516 0.0004 0.1144 0.046 Uiso 1 1 calc R . .
C24 C 0.81996(18) -0.06295(18) 0.11331(10) 0.0382(11) Uani 1 1 d . U .
C25 C 0.8436(2) -0.02992(18) 0.09313(11) 0.0467(12) Uani 1 1 d . U .
H25 H 0.8236 -0.0096 0.0807 0.056 Uiso 1 1 calc R . .
C26 C 0.8953(2) -0.0267(2) 0.09119(11) 0.0501(13) Uani 1 1 d . U .
H26 H 0.9102 -0.0048 0.0773 0.060 Uiso 1 1 calc R . .
C27 C 0.9253(2) -0.0557(2) 0.10967(12) 0.0531(14) Uani 1 1 d . U .
H27 H 0.9605 -0.0545 0.1077 0.064 Uiso 1 1 calc R . .
C28 C 0.90303(19) -0.0870(2) 0.13140(11) 0.0496(13) Uani 1 1 d . U .
H28 H 0.9237 -0.1044 0.1449 0.060 Uiso 1 1 calc R . .
C29 C 0.85107(18) -0.09261(17) 0.13313(10) 0.0386(11) Uani 1 1 d . U .
C30 C 0.82740(18) -0.12980(19) 0.15528(10) 0.0395(11) Uani 1 1 d . U .
C31 C 0.5979(3) -0.0702(2) 0.00248(18) 0.104(3) Uani 1 1 d . U .
H31A H 0.5904 -0.0466 -0.0134 0.157 Uiso 1 1 calc GR . .
H31B H 0.6294 -0.0609 0.0119 0.157 Uiso 1 1 calc GR . .
H31C H 0.5711 -0.0695 0.0172 0.157 Uiso 1 1 calc GR . .
C32 C 0.5628(2) -0.1525(2) -0.00374(10) 0.0454(12) Uani 1 1 d . U .
C33 C 0.5132(2) -0.1384(2) -0.00160(10) 0.0553(14) Uani 1 1 d . U .
H33 H 0.5038 -0.1046 -0.0039 0.066 Uiso 1 1 calc R . .
C34 C 0.4768(2) -0.1756(3) 0.00406(11) 0.0624(15) Uani 1 1 d . U .
H34 H 0.4426 -0.1665 0.0055 0.075 Uiso 1 1 calc R . .
C35 C 0.4906(2) -0.2249(2) 0.00749(11) 0.0570(14) Uani 1 1 d . U .
H35 H 0.4657 -0.2495 0.0107 0.068 Uiso 1 1 calc R . .
C36 C 0.54191(19) -0.2397(2) 0.00630(10) 0.0443(12) Uani 1 1 d . U .
C37 C 0.57823(19) -0.20377(19) -0.00056(10) 0.0395(11) Uani 1 1 d . U .
C38 C 0.5529(2) -0.2941(2) 0.00743(10) 0.0491(13) Uani 1 1 d . U .
H38 H 0.5252 -0.3161 0.0084 0.059 Uiso 1 1 calc R . .
C39 C 0.6016(2) -0.3672(2) 0.00371(11) 0.0547(14) Uani 1 1 d . U .
C40 C 0.5738(2) -0.4005(2) 0.02172(13) 0.0713(18) Uani 1 1 d . U .
H40 H 0.5512 -0.3872 0.0358 0.086 Uiso 1 1 calc R . .
C41 C 0.5787(3) -0.4517(3) 0.01932(16) 0.107(3) Uani 1 1 d . U .
H41 H 0.5595 -0.4735 0.0313 0.128 Uiso 1 1 calc R . .
C42 C 0.6134(4) -0.4708(3) -0.00163(16) 0.111(3) Uani 1 1 d . U .
H42 H 0.6182 -0.5057 -0.0030 0.133 Uiso 1 1 calc R . .
C43 C 0.6406(3) -0.4392(2) -0.02035(13) 0.082(2) Uani 1 1 d . U .
H43 H 0.6625 -0.4527 -0.0347 0.099 Uiso 1 1 calc R . .
C44 C 0.6349(2) -0.3866(2) -0.01757(10) 0.0548(14) Uani 1 1 d . U .
C45 C 0.6671(2) -0.35382(19) -0.03808(10) 0.0461(12) Uani 1 1 d . U .
C1AA C 0.8091(2) -0.1427(2) -0.05299(14) 0.083(2) Uani 1 1 d . U .
H1AA H 0.8380 -0.1245 -0.0454 0.124 Uiso 1 1 calc GR . .
H1AB H 0.7865 -0.1194 -0.0630 0.124 Uiso 1 1 calc GR . .
H1AC H 0.8202 -0.1682 -0.0670 0.124 Uiso 1 1 calc GR . .
C2AA C 0.8062(2) -0.2084(2) -0.01515(12) 0.0560(14) Uani 1 1 d . U .
C48 C 0.8566(2) -0.2210(3) -0.01732(14) 0.0717(18) Uani 1 1 d . U .
H48 H 0.8776 -0.2007 -0.0291 0.086 Uiso 1 1 calc R . .
C49 C 0.8768(2) -0.2610(3) -0.00327(16) 0.0783(19) Uani 1 1 d . U .
H49 H 0.9114 -0.2676 -0.0049 0.094 Uiso 1 1 calc R . .
C50 C 0.8454(2) -0.2934(3) 0.01413(15) 0.0775(19) Uani 1 1 d . U .
H50 H 0.8599 -0.3210 0.0241 0.093 Uiso 1 1 calc R . .
C51 C 0.7924(2) -0.2849(2) 0.01679(12) 0.0585(14) Uani 1 1 d . U .
C52 C 0.7728(2) -0.2406(2) 0.00241(11) 0.0490(13) Uani 1 1 d . U .
C53 C 0.7642(2) -0.3191(2) 0.03438(12) 0.0604(15) Uani 1 1 d . U .
H53 H 0.7826 -0.3431 0.0452 0.072 Uiso 1 1 calc R . .
C54 C 0.6921(2) -0.3566(2) 0.05718(11) 0.0598(15) Uani 1 1 d . U .
C55 C 0.7058(3) -0.4086(2) 0.05631(14) 0.085(2) Uani 1 1 d . U .
H55 H 0.7320 -0.4192 0.0437 0.102 Uiso 1 1 calc R . .
C56 C 0.6808(3) -0.4439(3) 0.07385(17) 0.101(3) Uani 1 1 d . U .
H56 H 0.6877 -0.4784 0.0718 0.122 Uiso 1 1 calc R . .
C57 C 0.6461(3) -0.4273(2) 0.09420(15) 0.095(2) Uani 1 1 d . U .
H57 H 0.6300 -0.4503 0.1069 0.114 Uiso 1 1 calc R . .
C58 C 0.6350(3) -0.3771(2) 0.09589(13) 0.0785(19) Uani 1 1 d . U .
H58 H 0.6123 -0.3667 0.1107 0.094 Uiso 1 1 calc R . .
C59 C 0.6551(2) -0.3404(2) 0.07723(11) 0.0551(14) Uani 1 1 d . U .
C60 C 0.63882(19) -0.2872(2) 0.07963(10) 0.0471(13) Uani 1 1 d . U .
C61 C 0.5829(2) 0.0540(2) 0.20652(14) 0.0771(19) Uani 1 1 d . U .
H61A H 0.5706 0.0339 0.1900 0.116 Uiso 1 1 calc GR . .
H61B H 0.5609 0.0827 0.2094 0.116 Uiso 1 1 calc GR . .
H61C H 0.5833 0.0336 0.2245 0.116 Uiso 1 1 calc GR . .
C62 C 0.6699(2) 0.0339(2) 0.19466(10) 0.0509(13) Uani 1 1 d . U .
C63 C 0.6607(2) -0.0183(2) 0.19363(10) 0.0547(14) Uani 1 1 d . U .
H63 H 0.6277 -0.0303 0.1965 0.066 Uiso 1 1 calc R . .
C64 C 0.6994(2) -0.0522(2) 0.18849(11) 0.0572(14) Uani 1 1 d . U .
H64 H 0.6924 -0.0868 0.1876 0.069 Uiso 1 1 calc R . .
C65 C 0.7480(2) -0.0353(2) 0.18470(10) 0.0555(14) Uani 1 1 d . U .
H65 H 0.7742 -0.0588 0.1821 0.067 Uiso 1 1 calc R . .
C66 C 0.7593(2) 0.0173(2) 0.18469(10) 0.0470(12) Uani 1 1 d . U .
C67 C 0.7189(2) 0.05297(19) 0.18993(9) 0.0425(12) Uani 1 1 d . U .
C68 C 0.8129(2) 0.0308(2) 0.18274(10) 0.0462(12) Uani 1 1 d . U .
H68 H 0.8363 0.0043 0.1834 0.055 Uiso 1 1 calc R . .
C69 C 0.8841(2) 0.0819(2) 0.18254(10) 0.0480(13) Uani 1 1 d . U .
C70 C 0.9163(2) 0.0542(2) 0.16493(12) 0.0595(15) Uani 1 1 d . U .
H70 H 0.9037 0.0301 0.1515 0.071 Uiso 1 1 calc R . .
C71 C 0.9690(3) 0.0625(2) 0.16737(15) 0.0777(19) Uani 1 1 d . U .
H71 H 0.9906 0.0433 0.1553 0.093 Uiso 1 1 calc R . .
C72 C 0.9903(2) 0.0974(3) 0.18649(14) 0.0773(19) Uani 1 1 d . U .
H72 H 1.0253 0.1023 0.1877 0.093 Uiso 1 1 calc R . .
C73 C 0.9552(2) 0.1256(2) 0.20450(11) 0.0567(14) Uani 1 1 d . U .
H73 H 0.9680 0.1491 0.2182 0.068 Uiso 1 1 calc R . .
C74 C 0.90295(19) 0.11946(19) 0.20247(10) 0.0443(12) Uani 1 1 d . U .
C75 C 0.86922(18) 0.15236(18) 0.22203(10) 0.0407(11) Uani 1 1 d . U .
C76 C 0.6668(2) 0.2807(2) 0.24273(13) 0.0792(19) Uani 1 1 d . U .
H76A H 0.6915 0.2959 0.2559 0.119 Uiso 1 1 calc GR . .
H76B H 0.6459 0.2577 0.2540 0.119 Uiso 1 1 calc GR . .
H76C H 0.6460 0.3068 0.2340 0.119 Uiso 1 1 calc GR . .
C77 C 0.7274(2) 0.2795(2) 0.20202(11) 0.0511(13) Uani 1 1 d . U .
C78 C 0.7379(2) 0.3308(2) 0.20325(13) 0.0653(16) Uani 1 1 d . U .
H78 H 0.7194 0.3520 0.2160 0.078 Uiso 1 1 calc R . .
C79 C 0.7764(3) 0.3505(2) 0.18533(15) 0.0717(18) Uani 1 1 d . U .
H79 H 0.7834 0.3852 0.1859 0.086 Uiso 1 1 calc R . .
C80 C 0.8036(2) 0.3203(2) 0.16718(13) 0.0624(15) Uani 1 1 d . U .
H80 H 0.8294 0.3339 0.1554 0.075 Uiso 1 1 calc R . .
C81 C 0.7929(2) 0.2682(2) 0.16602(11) 0.0516(13) Uani 1 1 d . U .
C82 C 0.7542(2) 0.24730(19) 0.18286(10) 0.0428(12) Uani 1 1 d . U .
C83 C 0.8251(2) 0.2375(2) 0.14637(11) 0.0532(14) Uani 1 1 d . U .
H83 H 0.8465 0.2552 0.1334 0.064 Uiso 1 1 calc R . .
C84 C 0.8595(2) 0.1656(2) 0.12336(10) 0.0492(13) Uani 1 1 d . U .
C85 C 0.9099(2) 0.1769(2) 0.12179(13) 0.0611(15) Uani 1 1 d . U .
H85 H 0.9240 0.2014 0.1344 0.073 Uiso 1 1 calc R . .
C86 C 0.9405(2) 0.1508(2) 0.10066(14) 0.0720(17) Uani 1 1 d . U .
H86 H 0.9751 0.1579 0.0996 0.086 Uiso 1 1 calc R . .
C87 C 0.9202(2) 0.1153(2) 0.08178(14) 0.0659(16) Uani 1 1 d . U .
H87 H 0.9409 0.0981 0.0682 0.079 Uiso 1 1 calc R . .
C88 C 0.8703(2) 0.1054(2) 0.08304(12) 0.0545(14) Uani 1 1 d . U .
H88 H 0.8565 0.0824 0.0694 0.065 Uiso 1 1 calc R . .
C89 C 0.8386(2) 0.12828(19) 0.10380(10) 0.0449(12) Uani 1 1 d . U .
C90 C 0.7834(2) 0.11432(18) 0.10474(10) 0.0427(12) Uani 1 1 d . U .
C91 C 0.8523(2) 0.1538(2) 0.01201(14) 0.0754(18) Uani 1 1 d . U .
H91A H 0.8574 0.1801 -0.0027 0.113 Uiso 1 1 calc GR . .
H91B H 0.8395 0.1238 0.0023 0.113 Uiso 1 1 calc GR . .
H91C H 0.8841 0.1462 0.0216 0.113 Uiso 1 1 calc GR . .
C92 C 0.8269(2) 0.2166(2) 0.04651(11) 0.0509(13) Uani 1 1 d . U .
C93 C 0.8716(2) 0.2408(2) 0.04399(14) 0.0712(18) Uani 1 1 d . U .
H93 H 0.8982 0.2261 0.0333 0.085 Uiso 1 1 calc R . .
C94 C 0.8778(3) 0.2889(3) 0.05770(17) 0.089(2) Uani 1 1 d . U .
H94 H 0.9092 0.3052 0.0563 0.107 Uiso 1 1 calc R . .
C95 C 0.8392(3) 0.3120(3) 0.07286(15) 0.0775(19) Uani 1 1 d . U .
H95 H 0.8438 0.3440 0.0814 0.093 Uiso 1 1 calc R . .
C96 C 0.7922(2) 0.2871(2) 0.07537(11) 0.0551(14) Uani 1 1 d . U .
C97 C 0.7850(2) 0.2380(2) 0.06259(10) 0.0460(12) Uani 1 1 d . U .
C98 C 0.7544(2) 0.3134(2) 0.09245(11) 0.0548(14) Uani 1 1 d . U .
H98 H 0.7657 0.3417 0.1031 0.066 Uiso 1 1 calc R . .
C99 C 0.6760(2) 0.3327(2) 0.11440(11) 0.0535(14) Uani 1 1 d . U .
C100 C 0.6742(3) 0.3850(2) 0.11020(15) 0.0767(19) Uani 1 1 d . U .
H100 H 0.6933 0.4008 0.0952 0.092 Uiso 1 1 calc R . .
C101 C 0.6426(3) 0.4132(2) 0.12935(16) 0.090(2) Uani 1 1 d . U .
H101 H 0.6404 0.4483 0.1268 0.108 Uiso 1 1 calc R . .
C102 C 0.6147(3) 0.3904(3) 0.15168(16) 0.089(2) Uani 1 1 d . U .
H102 H 0.5945 0.4098 0.1645 0.107 Uiso 1 1 calc R . .
C103 C 0.6170(2) 0.3390(2) 0.15482(12) 0.0619(15) Uani 1 1 d . U .
H103 H 0.5981 0.3234 0.1700 0.074 Uiso 1 1 calc R . .
C104 C 0.6465(2) 0.30950(19) 0.13612(11) 0.0468(12) Uani 1 1 d . U .
C105 C 0.64675(19) 0.2526(2) 0.14101(10) 0.0447(12) Uani 1 1 d . U .
C106 C 0.6617(2) 0.01965(19) 0.04429(12) 0.0664(17) Uani 1 1 d . U .
H10A H 0.6516 -0.0023 0.0605 0.100 Uiso 1 1 calc GR . .
H10B H 0.6960 0.0118 0.0384 0.100 Uiso 1 1 calc GR . .
H10C H 0.6394 0.0147 0.0274 0.100 Uiso 1 1 calc GR . .
C107 C 0.6116(2) 0.09151(19) 0.06025(10) 0.0472(12) Uani 1 1 d . U .
C108 C 0.5670(2) 0.0633(2) 0.06259(12) 0.0563(14) Uani 1 1 d . U .
H108 H 0.5673 0.0285 0.0588 0.068 Uiso 1 1 calc R . .
C109 C 0.5222(2) 0.0876(2) 0.07067(12) 0.0649(16) Uani 1 1 d . U .
H109 H 0.4926 0.0687 0.0727 0.078 Uiso 1 1 calc R . .
C110 C 0.5209(2) 0.1387(2) 0.07562(11) 0.0545(14) Uani 1 1 d . U .
H110 H 0.4904 0.1544 0.0807 0.065 Uiso 1 1 calc R . .
C111 C 0.56519(19) 0.16737(19) 0.07303(10) 0.0443(12) Uani 1 1 d . U .
C112 C 0.6108(2) 0.14420(19) 0.06494(10) 0.0424(11) Uani 1 1 d . U .
C113 C 0.5587(2) 0.2221(2) 0.07292(10) 0.0476(12) Uani 1 1 d . U .
H113 H 0.5258 0.2340 0.0759 0.057 Uiso 1 1 calc R . .
C114 C 0.58181(19) 0.30792(19) 0.06458(10) 0.0443(12) Uani 1 1 d . U .
C115 C 0.5454(2) 0.3331(2) 0.08234(12) 0.0600(15) Uani 1 1 d . U .
H115 H 0.5284 0.3154 0.0974 0.072 Uiso 1 1 calc R . .
C116 C 0.5347(3) 0.3839(2) 0.07763(14) 0.080(2) Uani 1 1 d . U .
H116 H 0.5105 0.4002 0.0895 0.097 Uiso 1 1 calc R . .
C117 C 0.5597(3) 0.4102(2) 0.05559(14) 0.084(2) Uani 1 1 d . U .
H117 H 0.5531 0.4446 0.0527 0.101 Uiso 1 1 calc R . .
C118 C 0.5946(2) 0.3859(2) 0.03765(13) 0.0632(15) Uani 1 1 d . U .
H118 H 0.6104 0.4039 0.0223 0.076 Uiso 1 1 calc R . .
C119 C 0.60682(19) 0.33497(18) 0.04190(10) 0.0429(12) Uani 1 1 d . U .
C120 C 0.6462(2) 0.31099(18) 0.02174(10) 0.0418(12) Uani 1 1 d . U .
C121 C 0.7588(2) 0.0443(2) -0.01141(13) 0.0619(15) Uani 1 1 d . U .
C122 C 0.7738(3) 0.0638(3) -0.04143(14) 0.105(3) Uani 1 1 d . U .
H12A H 0.7518 0.0914 -0.0470 0.158 Uiso 1 1 calc GR . .
H12B H 0.7710 0.0371 -0.0560 0.158 Uiso 1 1 calc GR . .
H12C H 0.8083 0.0757 -0.0407 0.158 Uiso 1 1 calc GR . .
N0AA N 0.79044(15) -0.18481(16) 0.08319(8) 0.0417(10) Uani 1 1 d . U .
N2 N 0.76617(14) -0.06974(14) 0.11376(8) 0.0362(9) Uani 1 1 d . U .
N3 N 0.59785(17) -0.31449(16) 0.00723(8) 0.0459(10) Uani 1 1 d . U .
N4 N 0.71493(18) -0.32061(16) 0.03706(9) 0.0523(11) Uani 1 1 d . U .
N5 N 0.83048(16) 0.07533(16) 0.18021(8) 0.0434(10) Uani 1 1 d . U .
N6 N 0.82702(16) 0.18916(17) 0.14500(8) 0.0467(10) Uani 1 1 d . U .
N7 N 0.70651(18) 0.30303(15) 0.09496(9) 0.0495(11) Uani 1 1 d . U .
N8 N 0.59419(15) 0.25682(15) 0.06905(8) 0.0426(10) Uani 1 1 d . U .
N9 N 0.5319(2) -0.2515(2) 0.14367(11) 0.0686(14) Uani 1 1 d . U .
N10 N 0.5594(3) 0.1935(3) 0.20452(17) 0.0932(19) Uani 1 1 d . U .
O0AA O 0.67526(14) -0.27397(13) 0.16124(7) 0.0499(9) Uani 1 1 d . U .
O1AA O 0.70914(12) -0.21200(12) 0.12168(7) 0.0419(8) Uani 1 1 d . U .
O2AA O 0.70665(12) -0.12690(12) 0.06760(6) 0.0421(8) Uani 1 1 d . U .
O3AA O 0.70727(12) -0.11835(12) 0.01782(6) 0.0437(8) Uani 1 1 d . U .
O5 O 0.57604(12) -0.11526(13) 0.13863(7) 0.0485(8) Uani 1 1 d . U .
O6 O 0.67270(11) -0.12246(12) 0.12863(6) 0.0362(7) Uani 1 1 d . U .
O7 O 0.78793(12) -0.15335(12) 0.14773(6) 0.0410(8) Uani 1 1 d . U .
O8 O 0.85008(12) -0.13644(13) 0.17999(7) 0.0471(9) Uani 1 1 d . U .
O9 O 0.60204(14) -0.11888(13) -0.00944(7) 0.0521(9) Uani 1 1 d . U .
O10 O 0.62694(12) -0.21336(12) -0.00427(7) 0.0398(8) Uani 1 1 d . U .
O4AA O 0.68508(13) -0.31368(12) -0.02781(7) 0.0480(8) Uani 1 1 d . U .
O12 O 0.67433(13) -0.36925(13) -0.06443(7) 0.0492(9) Uani 1 1 d . U .
O13 O 0.78243(13) -0.16697(14) -0.02809(8) 0.0535(9) Uani 1 1 d . U .
O14 O 0.72391(13) -0.22612(12) 0.00448(7) 0.0442(8) Uani 1 1 d . U .
O15 O 0.63941(13) -0.25733(12) 0.05731(7) 0.0464(8) Uani 1 1 d . U .
O16 O 0.62242(13) -0.27254(13) 0.10519(7) 0.0488(9) Uani 1 1 d . U .
O17 O 0.63382(14) 0.07152(13) 0.20001(7) 0.0538(9) Uani 1 1 d . U .
O18 O 0.72564(12) 0.10306(12) 0.19109(7) 0.0443(8) Uani 1 1 d . U .
O19 O 0.82612(13) 0.16540(13) 0.21143(7) 0.0516(9) Uani 1 1 d . U .
O20 O 0.88552(12) 0.16637(13) 0.24692(7) 0.0476(9) Uani 1 1 d . U .
O21 O 0.69211(14) 0.25383(13) 0.21957(7) 0.0537(9) Uani 1 1 d . U .
O22 O 0.73890(12) 0.19937(12) 0.18150(7) 0.0438(8) Uani 1 1 d . U .
O23 O 0.75985(13) 0.11224(12) 0.12955(7) 0.0474(8) Uani 1 1 d . U .
O24 O 0.76195(13) 0.10278(12) 0.08032(7) 0.0465(8) Uani 1 1 d . U .
O25 O 0.81687(13) 0.17065(13) 0.03391(7) 0.0507(9) Uani 1 1 d . U .
O26 O 0.74323(13) 0.21160(12) 0.06511(7) 0.0430(8) Uani 1 1 d . U .
O27 O 0.65575(13) 0.22330(12) 0.11870(7) 0.0480(9) Uani 1 1 d . U .
O28 O 0.63776(13) 0.23692(13) 0.16682(7) 0.0487(9) Uani 1 1 d . U .
O29 O 0.65897(14) 0.07192(12) 0.05409(7) 0.0488(9) Uani 1 1 d . U .
O30 O 0.65532(12) 0.16869(11) 0.06059(6) 0.0415(8) Uani 1 1 d . U .
O31 O 0.67709(13) 0.27927(12) 0.03244(7) 0.0456(8) Uani 1 1 d . U .
O32 O 0.64632(14) 0.32412(14) -0.00492(7) 0.0577(10) Uani 1 1 d . U .
O33 O 0.76401(14) 0.07393(13) 0.01129(8) 0.0581(10) Uani 1 1 d . U .
O34 O 0.74243(16) -0.00024(15) -0.00895(9) 0.0717(12) Uani 1 1 d . U .
O35 O 0.56695(16) -0.25307(16) 0.16197(8) 0.0697(12) Uani 1 1 d . U .
O36 O 0.53630(14) -0.21746(16) 0.12336(9) 0.0691(11) Uani 1 1 d . U .
O37 O 0.49442(18) -0.27888(19) 0.14458(10) 0.0920(15) Uani 1 1 d . U .
O41 O 0.59233(17) 0.19724(18) 0.22388(11) 0.0825(13) Uani 1 1 d . U .
O42 O 0.52088(19) 0.2167(2) 0.20091(14) 0.119(2) Uani 1 1 d . U .
O43 O 0.57161(17) 0.15920(19) 0.18181(12) 0.0922(14) Uani 1 1 d . U .
O1W O 0.61344(12) -0.16867(13) 0.08366(6) 0.0448(8) Uani 1 1 d . U .
H1WA H 0.6145 -0.1940 0.0715 0.067 Uiso 1 1 d GR . .
H1WB H 0.6370 -0.1475 0.0790 0.067 Uiso 1 1 d GR . .
O2W O 0.70555(13) -0.07807(12) -0.04229(7) 0.0568(10) Uani 1 1 d . U .
H2WA H 0.7017 -0.0568 -0.0279 0.085 Uiso 1 1 d GR . .
H2WB H 0.7005 -0.0764 -0.0613 0.085 Uiso 1 1 d GR . .
O3W O 0.71069(13) -0.22724(13) -0.05728(7) 0.0528(9) Uani 1 1 d . U .
H3WA H 0.6888 -0.2307 -0.0716 0.079 Uiso 1 1 d GR . .
H3WB H 0.7122 -0.2552 -0.0472 0.079 Uiso 1 1 d GR . .
O4W O 0.65977(13) 0.13421(13) 0.14539(6) 0.0517(9) Uani 1 1 d . U .
H4WA H 0.6849 0.1139 0.1426 0.078 Uiso 1 1 d GR . .
H4WB H 0.6620 0.1591 0.1329 0.078 Uiso 1 1 d GR . .
O5W O 0.72814(13) 0.20410(12) 0.00307(7) 0.0466(8) Uani 1 1 d . U .
H5WA H 0.7339 0.2324 0.0125 0.070 Uiso 1 1 d GR . .
H5WB H 0.6993 0.2065 -0.0062 0.070 Uiso 1 1 d GR . .
O1 O 1.0470(4) 0.4529(4) 0.1105(2) 0.103(3) Uani 0.5 1 d . U P
O5AA O 1.0534(4) 0.4465(4) 0.1615(2) 0.099(3) Uani 0.5 1 d . U P
O6AA O 1.0985(4) 0.3988(4) 0.1299(2) 0.105(3) Uani 0.5 1 d . U P
N1AA N 1.0652(5) 0.4317(5) 0.1342(3) 0.098(4) Uani 0.5 1 d . U P
N1 N 1.0572(5) 0.2296(5) 0.1336(3) 0.110(5) Uani 0.5 1 d D U P
O2 O 1.0371(4) 0.2102(5) 0.1540(2) 0.129(5) Uani 0.5 1 d D U P
O3 O 1.0506(5) 0.2317(6) 0.1074(2) 0.161(6) Uani 0.5 1 d D U P
O4 O 1.1002(6) 0.2346(7) 0.1406(3) 0.202(7) Uani 0.5 1 d D U P

loop_
_atom_site_aniso_label
_atom_site_aniso_U_11
_atom_site_aniso_U_22
_atom_site_aniso_U_33
_atom_site_aniso_U_23
_atom_site_aniso_U_13
_atom_site_aniso_U_12
Co1 0.0413(4) 0.0416(4) 0.0218(3) -0.0002(3) -0.0022(3) 0.0024(3)
Co2 0.0574(4) 0.0385(4) 0.0231(3) -0.0014(3) -0.0004(3) 0.0016(3)
Co3 0.0544(4) 0.0437(4) 0.0242(3) 0.0006(3) -0.0050(3) -0.0049(3)
Co4 0.0560(4) 0.0377(4) 0.0241(3) 0.0011(3) -0.0044(3) -0.0051(3)
Dy1 0.04351(14) 0.05048(15) 0.02307(10) -0.00286(10) -0.00305(10) -0.00395(11)
Dy2 0.05519(16) 0.03877(13) 0.02275(10) -0.00138(9) -0.00566(10) -0.00436(11)
Dy3 0.05001(15) 0.05057(15) 0.02526(11) 0.00472(10) -0.00971(10) -0.00487(12)
Dy4 0.05604(16) 0.03867(14) 0.02300(10) 0.00090(9) -0.00654(10) -0.00148(11)
C3AA 0.104(5) 0.066(4) 0.041(3) 0.015(3) 0.003(3) -0.011(3)
C4AA 0.067(4) 0.056(3) 0.032(3) -0.001(2) -0.010(2) -0.009(3)
C5AA 0.087(4) 0.041(3) 0.054(3) 0.005(3) -0.008(3) 0.003(3)
C6AA 0.091(5) 0.054(4) 0.066(4) 0.009(3) -0.011(3) 0.014(3)
C5 0.081(4) 0.050(3) 0.065(4) -0.002(3) -0.002(3) 0.023(3)
C6 0.063(3) 0.053(3) 0.036(3) -0.005(2) -0.003(2) 0.014(2)
C7 0.053(3) 0.041(3) 0.033(2) -0.008(2) -0.008(2) 0.001(2)
C8 0.062(4) 0.057(3) 0.029(2) -0.006(2) -0.003(2) 0.011(3)
C9 0.054(3) 0.060(3) 0.028(2) -0.006(2) 0.004(2) 0.002(2)
C10 0.053(3) 0.089(4) 0.039(3) -0.005(3) 0.000(2) 0.008(3)
C0AA 0.064(4) 0.095(5) 0.052(3) -0.001(3) 0.011(3) -0.013(3)
C12 0.068(4) 0.081(4) 0.056(4) 0.007(3) 0.006(3) -0.017(3)
C13 0.068(4) 0.069(4) 0.031(3) 0.002(2) 0.002(2) -0.010(3)
C14 0.049(3) 0.053(3) 0.022(2) -0.003(2) -0.0023(19) -0.004(2)
C15 0.050(3) 0.033(3) 0.026(2) -0.0022(18) -0.004(2) -0.006(2)
C16 0.047(3) 0.083(4) 0.059(4) -0.005(3) 0.012(3) -0.002(3)
C17 0.042(3) 0.054(3) 0.031(2) -0.004(2) -0.007(2) 0.005(2)
C18 0.045(3) 0.069(3) 0.039(3) -0.005(3) -0.009(2) 0.013(2)
C19 0.060(3) 0.059(3) 0.043(3) -0.002(3) -0.007(3) 0.024(3)
C20 0.061(3) 0.045(3) 0.036(3) 0.000(2) -0.003(2) 0.008(2)
C21 0.043(3) 0.039(3) 0.025(2) 0.0009(19) -0.0077(19) 0.004(2)
C22 0.041(3) 0.044(3) 0.021(2) -0.0044(19) -0.0022(18) 0.005(2)
C23 0.047(3) 0.040(3) 0.027(2) 0.003(2) 0.002(2) 0.005(2)
C24 0.043(3) 0.042(3) 0.029(2) -0.003(2) -0.006(2) -0.001(2)
C25 0.054(3) 0.047(3) 0.039(3) 0.011(2) -0.001(2) 0.000(2)
C26 0.053(3) 0.058(3) 0.039(3) 0.009(2) 0.001(2) -0.009(3)
C27 0.041(3) 0.067(4) 0.051(3) 0.002(3) 0.003(2) -0.008(3)
C28 0.042(3) 0.065(4) 0.042(3) 0.002(3) -0.006(2) -0.002(2)
C29 0.043(3) 0.043(3) 0.030(2) 0.003(2) -0.001(2) 0.004(2)
C30 0.039(3) 0.051(3) 0.028(2) 0.002(2) -0.001(2) 0.006(2)
C31 0.090(5) 0.054(4) 0.169(8) -0.045(4) 0.044(5) -0.012(3)
C32 0.053(3) 0.053(3) 0.030(2) -0.004(2) 0.001(2) 0.007(2)
C33 0.063(4) 0.073(4) 0.029(3) -0.003(2) -0.002(2) 0.018(3)
C34 0.056(4) 0.095(4) 0.036(3) -0.006(3) 0.001(3) 0.020(3)
C35 0.055(3) 0.083(4) 0.033(3) -0.015(3) -0.001(2) 0.000(3)
C36 0.051(3) 0.055(3) 0.027(2) -0.010(2) 0.001(2) -0.003(2)
C37 0.047(3) 0.047(3) 0.024(2) -0.004(2) 0.000(2) 0.003(2)
C38 0.059(3) 0.063(3) 0.026(2) -0.009(2) 0.004(2) -0.011(3)
C39 0.088(4) 0.039(3) 0.037(3) 0.000(2) 0.003(3) -0.007(3)
C40 0.107(5) 0.055(4) 0.052(3) -0.005(3) 0.019(3) -0.035(3)
C41 0.195(8) 0.051(4) 0.075(5) -0.004(3) 0.042(5) -0.035(4)
C42 0.215(9) 0.044(4) 0.072(5) -0.007(3) 0.025(5) -0.020(5)
C43 0.158(6) 0.039(3) 0.050(4) -0.008(3) 0.012(4) 0.002(3)
C44 0.092(4) 0.044(3) 0.029(3) -0.003(2) 0.003(2) 0.001(3)
C45 0.073(4) 0.035(3) 0.030(2) -0.003(2) 0.000(2) 0.007(2)
C1AA 0.087(5) 0.095(5) 0.067(4) 0.018(4) 0.025(4) -0.010(4)
C2AA 0.057(3) 0.061(4) 0.050(3) -0.010(3) 0.001(3) -0.005(3)
C48 0.055(4) 0.087(5) 0.074(4) -0.012(3) 0.007(3) 0.007(3)
C49 0.050(4) 0.099(5) 0.086(5) -0.007(4) 0.000(3) 0.021(3)
C50 0.060(4) 0.105(5) 0.067(4) -0.002(4) -0.007(3) 0.030(3)
C51 0.068(4) 0.064(4) 0.044(3) -0.005(3) -0.006(3) 0.013(3)
C52 0.054(3) 0.061(3) 0.032(3) -0.009(2) -0.007(2) 0.004(2)
C53 0.080(4) 0.059(4) 0.042(3) -0.011(3) -0.007(3) 0.025(3)
C54 0.097(4) 0.054(3) 0.029(3) 0.004(2) -0.002(3) 0.007(3)
C55 0.146(6) 0.055(4) 0.053(4) 0.007(3) 0.010(4) 0.028(4)
C56 0.176(8) 0.049(4) 0.079(5) 0.015(3) 0.023(5) 0.025(4)
C57 0.169(7) 0.050(4) 0.066(4) 0.022(3) 0.030(5) 0.009(4)
C58 0.127(6) 0.064(4) 0.045(3) 0.002(3) 0.011(4) -0.007(4)
C59 0.088(4) 0.049(3) 0.028(2) -0.004(2) -0.003(3) -0.004(3)
C60 0.057(3) 0.061(3) 0.023(2) -0.004(2) -0.005(2) -0.009(2)
C61 0.073(4) 0.071(4) 0.086(5) -0.007(3) 0.032(3) -0.018(3)
C62 0.071(3) 0.057(3) 0.024(2) 0.007(2) -0.011(2) -0.012(3)
C63 0.078(4) 0.056(3) 0.030(3) 0.002(2) -0.009(3) -0.027(3)
C64 0.091(4) 0.054(3) 0.027(3) 0.001(2) -0.009(3) -0.013(3)
C65 0.091(4) 0.046(3) 0.029(3) 0.001(2) -0.006(3) -0.007(3)
C66 0.071(3) 0.049(3) 0.021(2) 0.000(2) -0.010(2) -0.002(2)
C67 0.064(3) 0.045(3) 0.019(2) 0.0042(19) -0.007(2) -0.017(2)
C68 0.067(3) 0.048(3) 0.024(2) -0.004(2) -0.009(2) 0.004(2)
C69 0.060(3) 0.060(3) 0.024(2) -0.005(2) 0.000(2) 0.010(2)
C70 0.077(4) 0.055(4) 0.047(3) -0.013(3) 0.011(3) 0.004(3)
C71 0.076(4) 0.077(5) 0.080(5) -0.021(4) 0.023(4) 0.011(3)
C72 0.062(4) 0.094(5) 0.077(4) -0.022(4) 0.015(3) 0.006(3)
C73 0.052(3) 0.078(4) 0.040(3) -0.009(3) 0.009(2) -0.004(3)
C74 0.053(3) 0.052(3) 0.028(2) 0.000(2) 0.004(2) 0.004(2)
C75 0.044(3) 0.052(3) 0.026(2) -0.004(2) 0.002(2) -0.008(2)
C76 0.085(5) 0.090(5) 0.062(4) -0.028(4) 0.004(3) 0.004(4)
C77 0.057(3) 0.053(3) 0.043(3) -0.002(2) -0.012(2) -0.003(2)
C78 0.082(4) 0.051(3) 0.063(4) -0.009(3) -0.010(3) -0.001(3)
C79 0.094(5) 0.046(4) 0.075(4) -0.007(3) -0.012(3) -0.014(3)
C80 0.089(4) 0.047(3) 0.051(3) 0.006(3) -0.008(3) -0.011(3)
C81 0.070(4) 0.048(3) 0.037(3) 0.004(2) -0.007(2) -0.010(3)
C82 0.056(3) 0.040(3) 0.033(2) 0.000(2) -0.012(2) -0.002(2)
C83 0.069(4) 0.048(3) 0.042(3) 0.013(2) -0.008(3) -0.016(3)
C84 0.060(3) 0.059(3) 0.028(2) 0.004(2) -0.004(2) 0.002(3)
C85 0.057(4) 0.073(4) 0.053(3) 0.008(3) -0.009(3) -0.007(3)
C86 0.058(4) 0.086(5) 0.072(4) 0.009(3) 0.012(3) -0.004(3)
C87 0.057(4) 0.081(4) 0.059(4) -0.003(3) 0.010(3) -0.001(3)
C88 0.063(3) 0.063(4) 0.038(3) 0.004(3) 0.000(2) 0.001(3)
C89 0.058(3) 0.048(3) 0.028(2) 0.009(2) -0.009(2) -0.006(2)
C90 0.067(3) 0.037(3) 0.025(2) 0.0030(19) -0.006(2) 0.005(2)
C91 0.070(4) 0.092(5) 0.065(4) -0.016(4) 0.012(3) -0.009(3)
C92 0.055(3) 0.057(3) 0.041(3) 0.009(2) -0.011(2) -0.010(3)
C93 0.066(4) 0.073(4) 0.074(4) -0.004(3) 0.006(3) -0.017(3)
C94 0.071(5) 0.094(5) 0.102(6) -0.004(4) -0.004(4) -0.027(4)
C95 0.082(4) 0.071(4) 0.080(5) -0.007(4) -0.010(4) -0.022(3)
C96 0.067(4) 0.058(3) 0.040(3) 0.002(2) -0.008(3) -0.023(3)
C97 0.057(3) 0.049(3) 0.033(2) 0.005(2) -0.010(2) -0.008(2)
C98 0.080(4) 0.044(3) 0.040(3) 0.000(2) -0.006(3) -0.017(3)
C99 0.080(4) 0.042(3) 0.039(3) -0.008(2) -0.009(3) -0.005(3)
C100 0.113(5) 0.042(3) 0.074(4) -0.002(3) 0.004(4) -0.002(3)
C101 0.142(7) 0.048(4) 0.079(5) -0.001(3) 0.011(4) 0.003(4)
C102 0.139(7) 0.058(4) 0.071(4) -0.009(3) 0.011(4) 0.023(4)
C103 0.084(4) 0.056(4) 0.045(3) -0.003(3) -0.004(3) 0.008(3)
C104 0.064(3) 0.047(3) 0.030(2) -0.005(2) -0.017(2) 0.003(2)
C105 0.050(3) 0.057(3) 0.027(2) -0.003(2) -0.011(2) 0.001(2)
C106 0.106(5) 0.043(3) 0.050(3) -0.002(3) 0.004(3) -0.014(3)
C107 0.070(3) 0.049(3) 0.023(2) 0.003(2) -0.004(2) -0.011(2)
C108 0.069(4) 0.052(3) 0.048(3) 0.009(3) -0.014(3) -0.017(3)
C109 0.061(4) 0.077(4) 0.056(4) 0.015(3) -0.006(3) -0.025(3)
C110 0.060(3) 0.067(4) 0.037(3) 0.016(3) 0.004(2) -0.015(3)
C111 0.053(3) 0.048(3) 0.032(3) 0.008(2) -0.002(2) -0.005(2)
C112 0.057(3) 0.045(3) 0.025(2) 0.005(2) -0.004(2) -0.014(2)
C113 0.054(3) 0.062(3) 0.027(2) 0.010(2) 0.003(2) 0.000(2)
C114 0.057(3) 0.048(3) 0.028(2) 0.004(2) -0.002(2) 0.004(2)
C115 0.075(4) 0.065(4) 0.041(3) 0.007(3) 0.008(3) 0.011(3)
C116 0.117(6) 0.068(4) 0.057(4) 0.007(3) 0.017(4) 0.034(4)
C117 0.139(6) 0.052(4) 0.062(4) 0.014(3) 0.023(4) 0.026(4)
C118 0.092(4) 0.053(3) 0.045(3) 0.013(3) 0.006(3) 0.014(3)
C119 0.058(3) 0.042(3) 0.029(2) 0.009(2) -0.006(2) 0.002(2)
C120 0.065(3) 0.036(3) 0.024(2) 0.0053(19) 0.004(2) -0.007(2)
C121 0.073(4) 0.062(4) 0.051(3) -0.013(3) -0.004(3) 0.006(3)
C122 0.157(8) 0.100(6) 0.059(4) -0.011(4) 0.021(4) -0.008(5)
N0AA 0.049(3) 0.051(3) 0.0259(19) -0.0014(17) -0.0020(17) 0.0054(19)
N2 0.043(2) 0.040(2) 0.0251(19) 0.0009(16) -0.0046(16) 0.0034(17)
N3 0.066(3) 0.046(2) 0.025(2) -0.0029(18) 0.0058(19) -0.009(2)
N4 0.078(3) 0.051(3) 0.027(2) -0.0011(19) -0.002(2) 0.016(2)
N5 0.057(3) 0.050(3) 0.0225(19) -0.0039(17) -0.0040(18) 0.003(2)
N6 0.054(3) 0.059(3) 0.027(2) 0.0015(18) -0.0068(18) -0.015(2)
N7 0.074(3) 0.040(2) 0.034(2) -0.0025(18) -0.002(2) -0.011(2)
N8 0.055(3) 0.048(2) 0.025(2) 0.0064(17) 0.0037(18) -0.0010(19)
N9 0.063(3) 0.095(4) 0.047(3) -0.012(3) 0.006(2) -0.024(3)
N10 0.073(4) 0.088(5) 0.118(5) 0.029(4) 0.010(4) -0.002(3)
O0AA 0.064(2) 0.054(2) 0.0312(17) 0.0068(16) 0.0002(16) 0.0007(18)
O1AA 0.045(2) 0.0410(19) 0.0392(18) -0.0006(15) 0.0001(14) 0.0000(15)
O2AA 0.048(2) 0.058(2) 0.0204(15) -0.0004(14) -0.0028(14) 0.0012(16)
O3AA 0.059(2) 0.048(2) 0.0248(16) -0.0015(14) -0.0107(15) -0.0039(16)
O5 0.040(2) 0.066(2) 0.0403(19) -0.0034(17) 0.0019(15) 0.0046(16)
O6 0.0348(17) 0.0450(19) 0.0288(16) -0.0030(14) 0.0002(13) 0.0001(14)
O7 0.047(2) 0.051(2) 0.0252(16) 0.0051(14) -0.0062(14) -0.0030(16)
O8 0.050(2) 0.066(2) 0.0248(16) 0.0080(15) -0.0086(15) -0.0021(17)
O9 0.063(2) 0.052(2) 0.041(2) -0.0065(17) -0.0020(17) 0.0033(18)
O10 0.047(2) 0.0408(19) 0.0313(17) 0.0007(14) -0.0018(14) -0.0005(15)
O4AA 0.067(2) 0.051(2) 0.0261(17) 0.0002(15) 0.0062(16) 0.0019(17)
O12 0.065(2) 0.058(2) 0.0246(16) -0.0074(15) 0.0032(16) 0.0073(18)
O13 0.056(2) 0.062(2) 0.0425(19) 0.0000(18) 0.0028(17) -0.0056(18)
O14 0.055(2) 0.049(2) 0.0289(16) 0.0017(15) -0.0069(15) 0.0013(16)
O15 0.065(2) 0.051(2) 0.0234(16) -0.0037(15) 0.0025(15) 0.0012(17)
O16 0.064(2) 0.054(2) 0.0284(17) -0.0036(15) 0.0013(16) -0.0127(17)
O17 0.063(2) 0.061(2) 0.0365(19) 0.0054(17) -0.0001(17) -0.0170(18)
O18 0.060(2) 0.043(2) 0.0297(17) 0.0014(15) -0.0048(15) -0.0060(16)
O19 0.056(2) 0.070(2) 0.0290(17) -0.0140(16) -0.0099(15) 0.0095(18)
O20 0.042(2) 0.071(2) 0.0294(17) -0.0159(16) -0.0037(14) 0.0074(17)
O21 0.067(2) 0.059(2) 0.0355(19) -0.0085(17) -0.0058(17) 0.0010(18)
O22 0.054(2) 0.043(2) 0.0351(17) 0.0014(14) -0.0082(15) -0.0059(15)
O23 0.057(2) 0.055(2) 0.0299(17) -0.0027(15) -0.0070(15) -0.0098(16)
O24 0.063(2) 0.049(2) 0.0272(17) 0.0038(15) -0.0141(15) -0.0024(17)
O25 0.057(2) 0.053(2) 0.0414(19) 0.0010(17) 0.0023(17) -0.0007(17)
O26 0.054(2) 0.0413(19) 0.0333(17) -0.0004(14) -0.0083(15) -0.0080(16)
O27 0.078(3) 0.042(2) 0.0243(16) 0.0023(14) -0.0049(16) -0.0023(17)
O28 0.063(2) 0.059(2) 0.0241(16) 0.0043(15) -0.0057(15) 0.0045(17)
O29 0.074(3) 0.037(2) 0.0349(18) 0.0021(15) -0.0049(17) -0.0116(17)
O30 0.055(2) 0.0376(18) 0.0316(17) -0.0018(14) 0.0025(15) -0.0083(15)
O31 0.061(2) 0.049(2) 0.0269(17) 0.0077(15) 0.0058(15) 0.0035(17)
O32 0.066(3) 0.078(3) 0.0290(18) 0.0169(17) 0.0038(17) 0.006(2)
O33 0.079(3) 0.050(2) 0.045(2) -0.0123(17) -0.0030(19) 0.0064(18)
O34 0.096(3) 0.054(3) 0.066(3) -0.016(2) -0.011(2) 0.003(2)
O35 0.068(3) 0.097(3) 0.043(2) 0.000(2) -0.0010(19) -0.028(2)
O36 0.056(2) 0.094(3) 0.057(2) 0.003(2) -0.0043(19) -0.016(2)
O37 0.081(3) 0.119(4) 0.076(3) -0.009(3) 0.001(3) -0.042(3)
O41 0.067(3) 0.104(4) 0.076(3) 0.016(3) 0.007(2) 0.011(3)
O42 0.068(3) 0.132(5) 0.156(5) 0.040(4) 0.002(3) 0.020(3)
O43 0.078(3) 0.092(4) 0.106(4) 0.024(3) -0.019(3) -0.010(3)
O1W 0.053(2) 0.056(2) 0.0251(16) -0.0040(15) -0.0047(15) -0.0063(17)
O2W 0.087(3) 0.049(2) 0.0347(19) 0.0025(16) -0.005(2) -0.0144(19)
O3W 0.073(3) 0.053(2) 0.0318(18) -0.0021(16) -0.0108(17) 0.0021(18)
O4W 0.079(3) 0.047(2) 0.0295(17) 0.0042(15) -0.0157(16) 0.0036(18)
O5W 0.062(2) 0.047(2) 0.0307(17) 0.0055(15) -0.0051(16) -0.0072(16)
O1 0.098(7) 0.119(8) 0.092(7) 0.019(6) 0.027(6) -0.006(6)
O5AA 0.102(8) 0.108(8) 0.086(6) 0.004(5) 0.024(5) 0.001(6)
O6AA 0.097(7) 0.105(8) 0.112(8) -0.016(6) 0.038(6) 0.008(5)
N1AA 0.114(9) 0.102(9) 0.080(7) 0.007(6) 0.018(7) 0.027(7)
N1 0.121(10) 0.158(12) 0.052(6) -0.002(7) -0.009(7) -0.057(9)
O2 0.116(9) 0.218(13) 0.055(6) 0.024(7) -0.018(5) -0.042(8)
O3 0.157(11) 0.269(17) 0.057(6) 0.009(8) -0.008(6) 0.014(10)
O4 0.157(10) 0.32(2) 0.128(11) -0.003(12) -0.017(8) -0.057(11)

loop_
_atom_type_symbol
_atom_type_description
_atom_type_scat_dispersion_real
_atom_type_scat_dispersion_imag
_atom_type_scat_source
C C 0.0030 0.0020 'International Tables Vol C Tables 4.2.6.8 and 6.1.1.4'
H H 0.0000 0.0000 'International Tables Vol C Tables 4.2.6.8 and 6.1.1.4'
Co Co 0.3490 0.9720 'International Tables Vol C Tables 4.2.6.8 and 6.1.1.4'
Dy Dy -0.1890 4.4100 'International Tables Vol C Tables 4.2.6.8 and 6.1.1.4'
N N 0.0060 0.0030 'International Tables Vol C Tables 4.2.6.8 and 6.1.1.4'
O O 0.0110 0.0060 'International Tables Vol C Tables 4.2.6.8 and 6.1.1.4'

loop_
_geom_angle_atom_site_label_1
_geom_angle_atom_site_label_2
_geom_angle_atom_site_label_3
_geom_angle
_geom_angle_site_symmetry_1
_geom_angle_site_symmetry_3
N0AA Co1 N2 109.29(15) . .
N0AA Co1 O2AA 82.95(13) . .
N0AA Co1 O7 91.15(14) . .
N2 Co1 O2AA 90.68(13) . .
N2 Co1 O7 81.02(13) . .
O1AA Co1 N0AA 87.40(14) . .
O1AA Co1 N2 158.87(13) . .
O1AA Co1 O2AA 104.55(12) . .
O1AA Co1 O6 77.58(12) . .
O1AA Co1 O7 85.91(12) . .
O2AA Co1 O7 167.66(13) . .
O6 Co1 N0AA 158.86(14) . .
O6 Co1 N2 89.04(14) . .
O6 Co1 O2AA 86.48(12) . .
O6 Co1 O7 102.38(12) . .
N3 Co2 N4 107.98(18) . .
N3 Co2 O4AA 81.68(14) . .
N3 Co2 O15 87.65(14) . .
N4 Co2 O4AA 89.70(14) . .
N4 Co2 O15 81.81(14) . .
O10 Co2 N3 86.15(15) . .
O10 Co2 N4 164.10(15) . .
O10 Co2 O4AA 99.80(12) . .
O10 Co2 O15 91.77(12) . .
O14 Co2 N3 159.49(14) . .
O14 Co2 N4 88.91(16) . .
O14 Co2 O10 78.96(13) . .
O14 Co2 O4AA 87.01(13) . .
O14 Co2 O15 106.68(13) . .
O15 Co2 O4AA 163.64(13) . .
N5 Co3 N6 109.17(17) . .
N5 Co3 O19 82.34(14) . .
N5 Co3 O23 92.52(13) . .
N6 Co3 O19 92.50(14) . .
N6 Co3 O23 81.23(13) . .
O18 Co3 N5 89.01(15) . .
O18 Co3 N6 158.03(15) . .
O18 Co3 O19 102.36(13) . .
O18 Co3 O23 85.86(12) . .
O19 Co3 O23 170.16(13) . .
O22 Co3 N5 159.56(13) . .
O22 Co3 N6 87.12(16) . .
O22 Co3 O18 78.34(13) . .
O22 Co3 O19 84.75(12) . .
O22 Co3 O23 102.38(12) . .
N7 Co4 N8 108.39(17) . .
N7 Co4 O31 89.15(14) . .
N8 Co4 O31 82.58(14) . .
O26 Co4 N7 89.02(16) . .
O26 Co4 N8 159.49(14) . .
O26 Co4 O27 106.86(13) . .
O26 Co4 O31 87.05(12) . .
O27 Co4 N7 80.96(14) . .
O27 Co4 N8 87.04(14) . .
O27 Co4 O31 162.65(13) . .
O30 Co4 N7 162.60(16) . .
O30 Co4 N8 86.84(15) . .
O30 Co4 O26 77.90(13) . .
O30 Co4 O27 91.80(12) . .
O30 Co4 O31 101.42(12) . .
O0AA Dy1 N9 89.87(14) . .
O1AA Dy1 N9 141.31(13) . .
O1AA Dy1 O0AA 61.99(11) . .
O1AA Dy1 O5 129.83(11) . .
O1AA Dy1 O6 66.80(11) . .
O1AA Dy1 O12 104.10(11) . 4_655
O1AA Dy1 O16 76.30(11) . .
O1AA Dy1 O35 130.16(13) . .
O1AA Dy1 O36 145.43(12) . .
O1AA Dy1 O1W 86.32(11) . .
O5 Dy1 N9 87.91(14) . .
O5 Dy1 O0AA 150.43(10) . .
O6 Dy1 N9 151.20(14) . .
O6 Dy1 O0AA 115.92(10) . .
O6 Dy1 O5 63.37(10) . .
O6 Dy1 O16 130.59(10) . .
O6 Dy1 O35 153.24(12) . .
O6 Dy1 O36 129.96(12) . .
O6 Dy1 O1W 71.66(10) . .
O12 Dy1 N9 92.89(13) 4_655 .
O12 Dy1 O0AA 75.93(11) 4_655 .
O12 Dy1 O5 74.75(11) 4_655 .
O12 Dy1 O6 82.04(11) 4_655 .
O12 Dy1 O16 140.09(11) 4_655 .
O12 Dy1 O35 73.91(12) 4_655 .
O12 Dy1 O36 107.96(12) 4_655 .
O12 Dy1 O1W 145.22(11) 4_655 .
O16 Dy1 N9 68.68(13) . .
O16 Dy1 O0AA 69.23(11) . .
O16 Dy1 O5 135.92(11) . .
O16 Dy1 O35 76.17(12) . .
O16 Dy1 O36 70.94(13) . .
O16 Dy1 O1W 74.38(11) . .
O35 Dy1 N9 25.12(13) . .
O35 Dy1 O0AA 69.65(13) . .
O35 Dy1 O5 98.42(13) . .
O35 Dy1 O36 51.07(13) . .
O35 Dy1 O1W 124.14(12) . .
O36 Dy1 N9 26.30(13) . .
O36 Dy1 O0AA 114.06(13) . .
O36 Dy1 O5 72.18(12) . .
O1W Dy1 N9 99.28(13) . .
O1W Dy1 O0AA 136.03(10) . .
O1W Dy1 O5 73.30(10) . .
O1W Dy1 O36 74.68(12) . .
O3AA Dy2 O8 140.23(11) . 6_534
O3AA Dy2 O9 76.59(11) . .
O3AA Dy2 O10 96.54(11) . .
O3AA Dy2 O13 80.90(11) . .
O3AA Dy2 O14 77.90(11) . .
O3AA Dy2 O2W 76.91(11) . .
O3AA Dy2 O3W 144.36(11) . .
O8 Dy2 O9 72.45(11) 6_534 .
O8 Dy2 O13 121.17(11) 6_534 .
O10 Dy2 O8 91.40(11) . 6_534
O10 Dy2 O9 63.40(11) . .
O10 Dy2 O13 131.45(11) . .
O10 Dy2 O14 67.41(11) . .
O10 Dy2 O2W 146.26(12) . .
O10 Dy2 O3W 88.53(11) . .
O13 Dy2 O9 154.69(11) . .
O14 Dy2 O8 140.01(11) . 6_534
O14 Dy2 O9 120.50(11) . .
O14 Dy2 O13 64.66(11) . .
O2W Dy2 O8 75.11(11) . 6_534
O2W Dy2 O9 82.96(12) . .
O2W Dy2 O13 80.81(12) . .
O2W Dy2 O14 139.84(12) . .
O2W Dy2 O3W 116.21(12) . .
O3W Dy2 O8 74.47(11) . 6_534
O3W Dy2 O9 135.34(11) . .
O3W Dy2 O13 69.75(11) . .
O3W Dy2 O14 71.60(11) . .
O17 Dy3 N10 88.01(15) . .
O17 Dy3 O21 152.31(10) . .
O18 Dy3 N10 150.96(15) . .
O18 Dy3 O17 62.95(11) . .
O18 Dy3 O21 115.47(11) . .
O18 Dy3 O28 134.42(11) . .
O18 Dy3 O41 147.35(13) . .
O18 Dy3 O43 128.32(15) . .
O18 Dy3 O4W 72.34(11) . .
O21 Dy3 N10 89.98(17) . .
O22 Dy3 N10 140.90(15) . .
O22 Dy3 O17 130.15(12) . .
O22 Dy3 O18 67.77(11) . .
O22 Dy3 O21 60.68(11) . .
O22 Dy3 O28 77.24(11) . .
O22 Dy3 O41 133.33(14) . .
O22 Dy3 O43 143.75(13) . .
O22 Dy3 O4W 84.20(11) . .
O28 Dy3 N10 66.99(15) . .
O28 Dy3 O17 136.29(11) . .
O28 Dy3 O21 66.59(11) . .
O28 Dy3 O41 78.24(13) . .
O28 Dy3 O43 69.87(13) . .
O28 Dy3 O4W 76.02(11) . .
O32 Dy3 N10 94.37(18) 2_645 .
O32 Dy3 O17 76.39(12) 2_645 .
O32 Dy3 O18 79.45(12) 2_645 .
O32 Dy3 O21 76.24(11) 2_645 .
O32 Dy3 O22 102.05(12) 2_645 .
O32 Dy3 O28 137.68(12) 2_645 .
O32 Dy3 O41 72.12(15) 2_645 .
O32 Dy3 O43 112.37(15) 2_645 .
O32 Dy3 O4W 146.29(12) 2_645 .
O41 Dy3 N10 25.37(17) . .
O41 Dy3 O17 94.38(14) . .
O41 Dy3 O21 73.25(14) . .
O41 Dy3 O43 53.78(17) . .
O41 Dy3 O4W 126.69(15) . .
O43 Dy3 N10 29.46(17) . .
O43 Dy3 O17 71.25(14) . .
O43 Dy3 O21 116.20(15) . .
O4W Dy3 N10 101.33(19) . .
O4W Dy3 O17 74.58(11) . .
O4W Dy3 O21 132.72(11) . .
O4W Dy3 O43 73.64(16) . .
O20 Dy4 O25 129.13(11) 8_554 .
O20 Dy4 O29 67.81(10) 8_554 .
O24 Dy4 O20 141.92(11) . 8_554
O24 Dy4 O25 78.35(11) . .
O24 Dy4 O26 78.96(11) . .
O24 Dy4 O29 78.22(11) . .
O24 Dy4 O5W 144.27(11) . .
O26 Dy4 O20 133.91(11) . 8_554
O26 Dy4 O25 63.46(11) . .
O26 Dy4 O29 122.44(11) . .
O29 Dy4 O25 153.85(11) . .
O30 Dy4 O20 84.37(11) . 8_554
O30 Dy4 O24 96.09(11) . .
O30 Dy4 O25 130.31(11) . .
O30 Dy4 O26 66.99(11) . .
O30 Dy4 O29 63.92(11) . .
O30 Dy4 O5W 91.45(11) . .
O33 Dy4 O20 74.88(12) . 8_554
O33 Dy4 O24 88.18(12) . .
O33 Dy4 O25 78.88(12) . .
O33 Dy4 O26 141.87(12) . .
O33 Dy4 O29 88.94(13) . .
O33 Dy4 O30 150.78(12) . .
O33 Dy4 O5W 101.85(12) . .
O5W Dy4 O20 73.50(11) . 8_554
O5W Dy4 O25 70.32(11) . .
O5W Dy4 O26 72.04(11) . .
O5W Dy4 O29 135.38(11) . .
C5AA C4AA C7 120.5(5) . .
O0AA C4AA C5AA 127.7(5) . .
O0AA C4AA C7 111.7(5) . .
C4AA C5AA C6AA 120.4(6) . .
C5AA C6AA C5 120.6(6) . .
C6AA C5 C6 120.8(6) . .
C5 C6 C7 119.2(5) . .
C5 C6 C8 118.2(5) . .
C7 C6 C8 122.6(5) . .
C6 C7 C4AA 118.5(5) . .
O1AA C7 C4AA 117.1(5) . .
O1AA C7 C6 124.3(5) . .
N0AA C8 C6 125.9(5) . .
C10 C9 C14 120.4(5) . .
C10 C9 N0AA 122.2(5) . .
C14 C9 N0AA 117.2(5) . .
C0AA C10 C9 120.8(6) . .
C10 C0AA C12 119.2(6) . .
C13 C12 C0AA 120.2(6) . .
C12 C13 C14 123.5(5) . .
C9 C14 C15 123.0(4) . .
C13 C14 C9 115.9(5) . .
C13 C14 C15 121.1(4) . .
O2AA C15 C14 119.6(4) . .
O2AA C15 O3AA 123.8(4) . .
O3AA C15 C14 116.6(4) . .
C18 C17 C22 121.8(5) . .
C18 C17 O5 123.9(5) . .
O5 C17 C22 114.2(4) . .
C17 C18 C19 120.3(5) . .
C20 C19 C18 117.8(5) . .
C19 C20 C21 123.5(5) . .
C20 C21 C23 116.5(4) . .
C22 C21 C20 117.8(4) . .
C22 C21 C23 125.3(4) . .
C21 C22 C17 118.7(4) . .
O6 C22 C17 117.2(4) . .
O6 C22 C21 124.0(4) . .
N2 C23 C21 126.7(5) . .
C25 C24 C29 118.7(4) . .
C25 C24 N2 121.9(4) . .
N2 C24 C29 119.3(4) . .
C26 C25 C24 121.5(5) . .
C25 C26 C27 120.1(5) . .
C26 C27 C28 120.0(5) . .
C29 C28 C27 121.2(5) . .
C24 C29 C30 120.9(4) . .
C28 C29 C24 118.3(4) . .
C28 C29 C30 120.7(4) . .
O7 C30 C29 118.9(4) . .
O7 C30 O8 123.8(4) . .
O8 C30 C29 117.3(4) . .
C33 C32 C37 121.9(5) . .
C33 C32 O9 123.7(5) . .
O9 C32 C37 114.4(4) . .
C32 C33 C34 118.8(6) . .
C35 C34 C33 120.5(6) . .
C34 C35 C36 121.1(6) . .
C35 C36 C38 117.3(5) . .
C37 C36 C35 119.0(5) . .
C37 C36 C38 122.9(5) . .
C36 C37 C32 118.4(5) . .
O10 C37 C32 116.8(4) . .
O10 C37 C36 124.8(5) . .
N3 C38 C36 125.7(5) . .
C40 C39 N3 121.4(5) . .
C44 C39 C40 119.4(5) . .
C44 C39 N3 119.1(5) . .
C41 C40 C39 121.9(6) . .
C40 C41 C42 118.0(6) . .
C43 C42 C41 121.7(7) . .
C42 C43 C44 119.3(6) . .
C39 C44 C43 119.5(5) . .
C39 C44 C45 123.6(5) . .
C43 C44 C45 116.9(5) . .
O4AA C45 C44 118.4(4) . .
O4AA C45 O12 124.1(5) . .
O12 C45 C44 117.5(5) . .
C48 C2AA C52 118.9(6) . .
C48 C2AA O13 126.8(6) . .
O13 C2AA C52 114.3(5) . .
C49 C48 C2AA 122.9(7) . .
C48 C49 C50 119.9(6) . .
C51 C50 C49 121.6(6) . .
C50 C51 C52 116.6(6) . .
C53 C51 C50 117.7(6) . .
C53 C51 C52 125.6(5) . .
C51 C52 C2AA 120.0(5) . .
O14 C52 C2AA 116.9(5) . .
O14 C52 C51 123.2(5) . .
N4 C53 C51 126.6(5) . .
C55 C54 N4 121.0(5) . .
C59 C54 C55 119.6(5) . .
C59 C54 N4 119.4(5) . .
C56 C55 C54 120.9(7) . .
C57 C56 C55 118.8(6) . .
C58 C57 C56 119.7(6) . .
C57 C58 C59 124.6(6) . .
C54 C59 C60 123.0(5) . .
C58 C59 C54 116.1(6) . .
C58 C59 C60 120.9(5) . .
O15 C60 C59 122.1(4) . .
O15 C60 O16 120.9(5) . .
O16 C60 C59 116.9(4) . .
C63 C62 C67 120.7(5) . .
O17 C62 C63 125.9(5) . .
O17 C62 C67 113.5(5) . .
C64 C63 C62 121.0(6) . .
C65 C64 C63 120.3(5) . .
C64 C65 C66 121.0(6) . .
C65 C66 C67 118.9(5) . .
C65 C66 C68 116.3(5) . .
C67 C66 C68 124.4(5) . .
C62 C67 C66 118.1(5) . .
O18 C67 C62 118.3(5) . .
O18 C67 C66 123.6(5) . .
N5 C68 C66 125.9(5) . .
C70 C69 C74 120.8(5) . .
C70 C69 N5 120.6(5) . .
C74 C69 N5 118.5(4) . .
C69 C70 C71 118.9(5) . .
C72 C71 C70 123.8(6) . .
C71 C72 C73 115.4(6) . .
C74 C73 C72 123.0(5) . .
C69 C74 C75 123.5(5) . .
C73 C74 C69 118.0(5) . .
C73 C74 C75 118.5(4) . .
O19 C75 C74 117.6(4) . .
O20 C75 C74 118.6(4) . .
O20 C75 O19 123.8(4) . .
C78 C77 C82 121.2(5) . .
C78 C77 O21 126.0(5) . .
O21 C77 C82 112.8(5) . .
C77 C78 C79 119.2(6) . .
C80 C79 C78 120.9(6) . .
C79 C80 C81 119.8(6) . .
C80 C81 C83 116.6(5) . .
C82 C81 C80 121.3(5) . .
C82 C81 C83 122.1(5) . .
C81 C82 C77 117.6(5) . .
O22 C82 C77 117.0(5) . .
O22 C82 C81 125.4(5) . .
N6 C83 C81 127.1(5) . .
C85 C84 C89 119.7(5) . .
C85 C84 N6 121.6(5) . .
C89 C84 N6 118.7(5) . .
C84 C85 C86 118.9(6) . .
C87 C86 C85 121.2(6) . .
C88 C87 C86 119.3(6) . .
C87 C88 C89 122.4(5) . .
C84 C89 C90 121.8(5) . .
C88 C89 C84 118.4(5) . .
C88 C89 C90 119.8(5) . .
O23 C90 C89 120.6(4) . .
O24 C90 C89 117.9(4) . .
O24 C90 O23 121.4(5) . .
C93 C92 C97 122.0(6) . .
C93 C92 O25 124.0(5) . .
O25 C92 C97 114.0(5) . .
C92 C93 C94 119.4(6) . .
C95 C94 C93 121.7(6) . .
C94 C95 C96 119.2(6) . .
C95 C96 C97 120.6(6) . .
C95 C96 C98 115.3(5) . .
C97 C96 C98 124.1(5) . .
C96 C97 C92 117.1(5) . .
O26 C97 C92 119.0(5) . .
O26 C97 C96 124.0(5) . .
N7 C98 C96 128.3(5) . .
C100 C99 N7 118.9(5) . .
C104 C99 C100 120.8(5) . .
C104 C99 N7 120.2(5) . .
C99 C100 C101 117.5(6) . .
C102 C101 C100 121.7(6) . .
C103 C102 C101 119.0(6) . .
C102 C103 C104 121.6(6) . .
C99 C104 C105 122.4(5) . .
C103 C104 C99 119.3(5) . .
C103 C104 C105 118.3(5) . .
O27 C105 C104 119.1(4) . .
O28 C105 C104 117.4(4) . .
O28 C105 O27 123.5(5) . .
C108 C107 C112 120.3(5) . .
O29 C107 C108 125.3(5) . .
O29 C107 C112 114.4(5) . .
C109 C108 C107 119.1(6) . .
C110 C109 C108 121.3(5) . .
C109 C110 C111 120.0(6) . .
C110 C111 C113 116.1(5) . .
C112 C111 C110 120.3(5) . .
C112 C111 C113 122.4(5) . .
C111 C112 C107 119.0(5) . .
O30 C112 C107 115.9(5) . .
O30 C112 C111 125.1(5) . .
N8 C113 C111 127.3(5) . .
C119 C114 C115 119.0(5) . .
N8 C114 C115 122.1(5) . .
N8 C114 C119 118.8(4) . .
C116 C115 C114 120.6(5) . .
C117 C116 C115 120.0(6) . .
C116 C117 C118 120.0(6) . .
C117 C118 C119 121.7(5) . .
C114 C119 C120 122.6(4) . .
C118 C119 C114 118.6(5) . .
C118 C119 C120 118.8(4) . .
O31 C120 C119 119.8(4) . .
O32 C120 C119 117.1(5) . .
O32 C120 O31 123.1(5) . .
O33 C121 C122 117.9(6) . .
O34 C121 C122 119.6(5) . .
O34 C121 O33 122.5(6) . .
C8 N0AA Co1 125.9(3) . .
C8 N0AA C9 119.0(4) . .
C9 N0AA Co1 114.7(3) . .
C23 N2 Co1 123.2(3) . .
C23 N2 C24 120.6(4) . .
C24 N2 Co1 116.1(3) . .
C38 N3 Co2 124.4(4) . .
C38 N3 C39 118.3(5) . .
C39 N3 Co2 117.2(4) . .
C53 N4 Co2 124.5(4) . .
C53 N4 C54 119.6(5) . .
C54 N4 Co2 115.9(4) . .
C68 N5 Co3 125.0(4) . .
C68 N5 C69 118.0(4) . .
C69 N5 Co3 117.0(3) . .
C83 N6 Co3 125.0(4) . .
C83 N6 C84 119.3(4) . .
C84 N6 Co3 115.8(3) . .
C98 N7 Co4 123.5(4) . .
C98 N7 C99 119.3(5) . .
C99 N7 Co4 117.0(4) . .
C113 N8 Co4 122.4(4) . .
C113 N8 C114 121.4(4) . .
C114 N8 Co4 115.8(3) . .
O35 N9 Dy1 57.0(3) . .
O35 N9 O36 114.9(5) . .
O36 N9 Dy1 59.1(3) . .
O37 N9 Dy1 171.2(4) . .
O37 N9 O35 124.3(6) . .
O37 N9 O36 120.7(5) . .
O41 N10 Dy3 56.2(4) . .
O41 N10 O43 113.5(6) . .
O42 N10 Dy3 157.8(5) . .
O42 N10 O41 130.8(8) . .
O42 N10 O43 115.5(8) . .
O43 N10 Dy3 60.6(3) . .
C3AA O0AA Dy1 128.6(3) . .
C4AA O0AA Dy1 115.0(3) . .
C4AA O0AA C3AA 115.4(4) . .
Co1 O1AA Dy1 108.47(14) . .
C7 O1AA Co1 124.4(3) . .
C7 O1AA Dy1 126.6(3) . .
C15 O2AA Co1 125.7(3) . .
C15 O3AA Dy2 142.9(3) . .
C16 O5 Dy1 124.8(3) . .
C17 O5 Dy1 118.3(3) . .
C17 O5 C16 115.9(4) . .
Co1 O6 Dy1 105.36(13) . .
C22 O6 Co1 123.5(3) . .
C22 O6 Dy1 126.0(3) . .
C30 O7 Co1 130.2(3) . .
C30 O8 Dy2 137.8(3) . 4_655
C31 O9 Dy2 124.1(3) . .
C32 O9 Dy2 115.2(3) . .
C32 O9 C31 117.5(4) . .
Co2 O10 Dy2 107.13(14) . .
C37 O10 Co2 125.3(3) . .
C37 O10 Dy2 127.0(3) . .
C45 O4AA Co2 128.4(3) . .
C45 O12 Dy1 162.9(4) . 6_534
C1AA O13 Dy2 119.1(3) . .
C2AA O13 Dy2 118.9(3) . .
C2AA O13 C1AA 116.4(4) . .
Co2 O14 Dy2 104.44(14) . .
C52 O14 Co2 124.3(3) . .
C52 O14 Dy2 123.8(3) . .
C60 O15 Co2 126.5(3) . .
C60 O16 Dy1 137.5(3) . .
C61 O17 Dy3 125.9(3) . .
C62 O17 Dy3 118.1(3) . .
C62 O17 C61 116.0(4) . .
Co3 O18 Dy3 105.40(13) . .
C67 O18 Co3 124.0(3) . .
C67 O18 Dy3 126.7(3) . .
C75 O19 Co3 130.4(3) . .
C75 O20 Dy4 139.9(3) . 2_645
C76 O21 Dy3 125.7(4) . .
C77 O21 Dy3 113.4(3) . .
C77 O21 C76 118.7(4) . .
Co3 O22 Dy3 107.47(14) . .
C82 O22 Co3 123.0(3) . .
C82 O22 Dy3 128.7(3) . .
C90 O23 Co3 126.4(3) . .
C90 O24 Dy4 143.9(3) . .
C91 O25 Dy4 122.9(3) . .
C92 O25 Dy4 118.3(3) . .
C92 O25 C91 115.6(4) . .
Co4 O26 Dy4 103.63(13) . .
C97 O26 Co4 125.7(3) . .
C97 O26 Dy4 124.2(3) . .
C105 O27 Co4 130.1(3) . .
C105 O28 Dy3 135.5(3) . .
C106 O29 Dy4 120.5(3) . .
C107 O29 Dy4 115.9(3) . .
C107 O29 C106 117.5(4) . .
Co4 O30 Dy4 108.17(14) . .
C112 O30 Co4 126.0(3) . .
C112 O30 Dy4 125.9(3) . .
C120 O31 Co4 127.3(3) . .
C120 O32 Dy3 165.8(4) . 8_554
C121 O33 Dy4 143.2(4) . .
N9 O35 Dy1 97.9(3) . .
N9 O36 Dy1 94.6(3) . .
N10 O41 Dy3 98.5(5) . .
N10 O43 Dy3 90.0(4) . .
O1 N1AA O5AA 122.7(12) . .
O6AA N1AA O1 115.9(13) . .
O6AA N1AA O5AA 121.0(13) . .
O2 N1 O3 136.3(15) . .
O2 N1 O4 105.9(15) . .
O3 N1 O4 113.5(16) . .

loop_
_geom_bond_atom_site_label_1
_geom_bond_atom_site_label_2
_geom_bond_distance
_geom_bond_site_symmetry_2
Co1 N0AA 2.060(4) .
Co1 N2 2.080(4) .
Co1 O1AA 2.034(3) .
Co1 O2AA 2.115(3) .
Co1 O6 2.052(3) .
Co1 O7 2.117(3) .
Co2 N3 2.072(4) .
Co2 N4 2.075(4) .
Co2 O10 2.047(3) .
Co2 O4AA 2.164(3) .
Co2 O14 2.042(3) .
Co2 O15 2.112(3) .
Co3 N5 2.071(4) .
Co3 N6 2.073(4) .
Co3 O18 2.054(3) .
Co3 O19 2.100(3) .
Co3 O22 2.048(3) .
Co3 O23 2.181(3) .
Co4 N7 2.085(4) .
Co4 N8 2.099(4) .
Co4 O26 2.065(3) .
Co4 O27 2.073(3) .
Co4 O30 2.038(3) .
Co4 O31 2.116(3) .
Dy1 N9 2.870(5) .
Dy1 O0AA 2.638(3) .
Dy1 O1AA 2.291(3) .
Dy1 O5 2.555(3) .
Dy1 O6 2.358(3) .
Dy1 O12 2.329(3) 4_655
Dy1 O16 2.363(3) .
Dy1 O35 2.430(4) .
Dy1 O36 2.470(4) .
Dy1 O1W 2.438(3) .
Dy2 O3AA 2.273(3) .
Dy2 O8 2.406(3) 6_534
Dy2 O9 2.584(3) .
Dy2 O10 2.303(3) .
Dy2 O13 2.517(3) .
Dy2 O14 2.381(3) .
Dy2 O2W 2.343(3) .
Dy2 O3W 2.344(3) .
Dy3 N10 2.825(7) .
Dy3 O17 2.583(3) .
Dy3 O18 2.349(3) .
Dy3 O21 2.676(3) .
Dy3 O22 2.297(3) .
Dy3 O28 2.364(3) .
Dy3 O32 2.278(3) 2_645
Dy3 O41 2.372(4) .
Dy3 O43 2.461(4) .
Dy3 O4W 2.378(3) .
Dy4 O20 2.445(3) 8_554
Dy4 O24 2.300(3) .
Dy4 O25 2.572(3) .
Dy4 O26 2.386(3) .
Dy4 O29 2.537(3) .
Dy4 O30 2.285(3) .
Dy4 O33 2.238(3) .
Dy4 O5W 2.357(3) .
C3AA O0AA 1.421(6) .
C4AA C5AA 1.374(7) .
C4AA C7 1.436(7) .
C4AA O0AA 1.361(6) .
C5AA C6AA 1.385(8) .
C6AA C5 1.389(8) .
C5 C6 1.403(7) .
C6 C7 1.416(7) .
C6 C8 1.460(7) .
C7 O1AA 1.338(5) .
C8 N0AA 1.296(6) .
C9 C10 1.397(7) .
C9 C14 1.407(7) .
C9 N0AA 1.431(6) .
C10 C0AA 1.376(8) .
C0AA C12 1.381(8) .
C12 C13 1.342(7) .
C13 C14 1.405(7) .
C14 C15 1.510(6) .
C15 O2AA 1.249(5) .
C15 O3AA 1.269(5) .
C16 O5 1.415(6) .
C17 C18 1.347(6) .
C17 C22 1.413(6) .
C17 O5 1.379(6) .
C18 C19 1.428(7) .
C19 C20 1.352(7) .
C20 C21 1.411(6) .
C21 C22 1.402(6) .
C21 C23 1.441(6) .
C22 O6 1.325(5) .
C23 N2 1.272(5) .
C24 C25 1.393(6) .
C24 C29 1.432(6) .
C24 N2 1.425(6) .
C25 C26 1.366(7) .
C26 C27 1.370(7) .
C27 C28 1.398(7) .
C28 C29 1.376(6) .
C29 C30 1.520(6) .
C30 O7 1.254(5) .
C30 O8 1.261(5) .
C31 O9 1.389(6) .
C32 C33 1.357(7) .
C32 C37 1.414(7) .
C32 O9 1.383(6) .
C33 C34 1.391(8) .
C34 C35 1.356(8) .
C35 C36 1.405(7) .
C36 C37 1.376(7) .
C36 C38 1.461(7) .
C37 O10 1.315(5) .
C38 N3 1.298(6) .
C39 C40 1.393(7) .
C39 C44 1.385(7) .
C39 N3 1.397(6) .
C40 C41 1.358(8) .
C41 C42 1.395(10) .
C42 C43 1.376(9) .
C43 C44 1.395(7) .
C44 C45 1.512(7) .
C45 O4AA 1.243(5) .
C45 O12 1.253(5) .
C1AA O13 1.455(6) .
C2AA C48 1.368(8) .
C2AA C52 1.447(8) .
C2AA O13 1.381(6) .
C48 C49 1.334(8) .
C49 C50 1.415(9) .
C50 C51 1.415(8) .
C51 C52 1.425(7) .
C51 C53 1.402(8) .
C52 O14 1.343(6) .
C53 N4 1.302(7) .
C54 C55 1.414(8) .
C54 C59 1.385(7) .
C54 N4 1.433(7) .
C55 C56 1.376(9) .
C56 C57 1.356(9) .
C57 C58 1.354(8) .
C58 C59 1.376(7) .
C59 C60 1.466(7) .
C60 O15 1.265(5) .
C60 O16 1.273(5) .
C61 O17 1.446(6) .
C62 C63 1.393(7) .
C62 C67 1.397(7) .
C62 O17 1.392(6) .
C63 C64 1.372(8) .
C64 C65 1.365(7) .
C65 C66 1.414(7) .
C66 C67 1.438(7) .
C66 C68 1.454(7) .
C67 O18 1.329(5) .
C68 N5 1.262(6) .
C69 C70 1.365(7) .
C69 C74 1.415(7) .
C69 N5 1.423(6) .
C70 C71 1.407(8) .
C71 C72 1.368(8) .
C72 C73 1.429(7) .
C73 C74 1.386(7) .
C74 C75 1.513(6) .
C75 O19 1.274(5) .
C75 O20 1.241(5) .
C76 O21 1.413(6) .
C77 C78 1.380(7) .
C77 C82 1.390(7) .
C77 O21 1.387(6) .
C78 C79 1.387(8) .
C79 C80 1.338(8) .
C80 C81 1.398(7) .
C81 C82 1.378(7) .
C81 C83 1.458(8) .
C82 O22 1.324(6) .
C83 N6 1.274(6) .
C84 C85 1.359(7) .
C84 C89 1.421(7) .
C84 N6 1.426(6) .
C85 C86 1.413(8) .
C86 C87 1.362(8) .
C87 C88 1.338(7) .
C88 C89 1.380(7) .
C89 C90 1.498(7) .
C90 O23 1.264(5) .
C90 O24 1.259(5) .
C91 O25 1.418(6) .
C92 C93 1.340(7) .
C92 C97 1.427(7) .
C92 O25 1.357(6) .
C93 C94 1.413(9) .
C94 C95 1.362(9) .
C95 C96 1.403(8) .
C96 C97 1.423(7) .
C96 C98 1.429(8) .
C97 O26 1.304(6) .
C98 N7 1.293(6) .
C99 C100 1.390(7) .
C99 C104 1.378(7) .
C99 N7 1.413(7) .
C100 C101 1.401(9) .
C101 C102 1.371(9) .
C102 C103 1.359(8) .
C103 C104 1.376(7) .
C104 C105 1.512(7) .
C105 O27 1.276(5) .
C105 O28 1.240(5) .
C106 O29 1.443(6) .
C107 C108 1.390(7) .
C107 C112 1.401(7) .
C107 O29 1.376(6) .
C108 C109 1.388(8) .
C109 C110 1.359(7) .
C110 C111 1.392(7) .
C111 C112 1.391(7) .
C111 C113 1.448(7) .
C112 O30 1.350(5) .
C113 N8 1.317(6) .
C114 C115 1.405(7) .
C114 C119 1.397(6) .
C114 N8 1.396(6) .
C115 C116 1.381(7) .
C116 C117 1.367(8) .
C117 C118 1.373(8) .
C118 C119 1.389(7) .
C119 C120 1.506(7) .
C120 O31 1.257(5) .
C120 O32 1.233(5) .
C121 C122 1.482(8) .
C121 O33 1.282(6) .
C121 O34 1.251(7) .
N9 O35 1.230(6) .
N9 O36 1.276(6) .
N9 O37 1.219(6) .
N10 O41 1.224(7) .
N10 O42 1.193(7) .
N10 O43 1.389(8) .
O8 Dy2 2.406(3) 4_655
O12 Dy1 2.329(3) 6_534
O20 Dy4 2.445(3) 2_645
O32 Dy3 2.278(3) 8_554
O1 N1AA 1.284(14) .
O5AA N1AA 1.308(14) .
O6AA N1AA 1.246(14) .
N1 O2 1.167(12) .
N1 O3 1.176(12) .
N1 O4 1.183(14) .

loop_
_platon_squeeze_void_nr
_platon_squeeze_void_average_x
_platon_squeeze_void_average_y
_platon_squeeze_void_average_z
_platon_squeeze_void_volume
_platon_squeeze_void_count_electrons
_platon_squeeze_void_content
1 0.006 -0.081 -0.090 7870 1382 ' '
2 0.500 0.000 -0.006 33 0 ' '
3 0.000 0.000 0.244 33 0 ' '
4 0.000 0.500 0.494 33 0 ' '
5 0.500 0.500 0.744 33 0 ' '

loop_
_twin_individual_id
_twin_individual_mass_fraction_refined
1 0.600(4)
2 0.400(4)
platon_squeeze_details
;
 ?
;
